data_7023088
loop_
_publ_author_name
'Tang, Qun'
'Liu, Shuxia'
'Liu, Yiwei'
'Li, Shujun'
'Ma, Fengji'
'Li, Jianxin'
'Wang, Shengtian'
'Liu, Chengzhan'

_publ_section_title
;
 Assembly and spontaneous resolution of the chiral inorganic
 polyoxometalates-based frameworks via helical chains association.
;
_journal_issue 23
_journal_name_full 'Dalton transactions (Cambridge, England : 2003)'
_journal_page_first 8512
_journal_page_last 8518
_journal_paper_doi 10.1039/c3dt50672j
_journal_volume 42
_journal_year 2013
_chemical_formula_moiety 'Si O40 W12, 6(O), 2(K)'
_chemical_formula_sum 'K2 O46 Si W12'
_chemical_formula_weight 3048.37
_chemical_name_systematic
; 
 ? 
;
_space_group_IT_number 181
_symmetry_cell_setting hexagonal
_symmetry_space_group_name_Hall 'P 64 2 (0 0 2)'
_symmetry_space_group_name_H-M 'P 64 2 2'
_atom_sites_solution_hydrogens none
_atom_sites_solution_primary direct
_atom_sites_solution_secondary difmap
_audit_creation_method SHELXL-97
_cell_angle_alpha 90.00
_cell_angle_beta 90.00
_cell_angle_gamma 120.00
_cell_formula_units_Z 3
_cell_length_a 19.1718(16)
_cell_length_b 19.1718(16)
_cell_length_c 12.584(2)
_cell_measurement_temperature 293(2)
_cell_measurement_theta_max 29.280
_cell_measurement_theta_min 2.67
_cell_volume 4005.7(8)
_computing_cell_refinement 'Bruker SMART'
_computing_data_collection 'Bruker SMART'
_computing_data_reduction 'Bruker SAINT'
_computing_molecular_graphics 'Bruker SHELXTL'
_computing_publication_material 'Bruker SHELXTL'
_computing_structure_refinement 'SHELXL-97 (Sheldrick, 1997)'
_computing_structure_solution 'SHELXS-97 (Sheldrick, 1990)'
_diffrn_ambient_temperature 293(2)
_diffrn_detector_area_resol_mean 10.0
_diffrn_measured_fraction_theta_full 0.992
_diffrn_measured_fraction_theta_max 0.992
_diffrn_measurement_device_type 'CCD area detector'
_diffrn_measurement_method 'phi and omega scans'
_diffrn_radiation_monochromator graphite
_diffrn_radiation_source 'fine-focus sealed tube'
_diffrn_radiation_type MoK\a
_diffrn_radiation_wavelength 0.71073
_diffrn_reflns_av_R_equivalents 0.1330
_diffrn_reflns_av_sigmaI/netI 0.1017
_diffrn_reflns_limit_h_max 17
_diffrn_reflns_limit_h_min -26
_diffrn_reflns_limit_k_max 26
_diffrn_reflns_limit_k_min -23
_diffrn_reflns_limit_l_max 17
_diffrn_reflns_limit_l_min -14
_diffrn_reflns_number 17730
_diffrn_reflns_theta_full 29.28
_diffrn_reflns_theta_max 29.28
_diffrn_reflns_theta_min 2.67
_exptl_absorpt_coefficient_mu 25.996
_exptl_absorpt_correction_T_max 0.007
_exptl_absorpt_correction_T_min 0.001
_exptl_absorpt_correction_type multi-scan
_exptl_crystal_colour colorless
_exptl_crystal_density_diffrn 3.791
_exptl_crystal_density_meas 3.791
_exptl_crystal_density_method 'not measured'
_exptl_crystal_description rod-like
_exptl_crystal_F_000 3924.0
_exptl_crystal_size_max 0.37
_exptl_crystal_size_mid 0.25
_exptl_crystal_size_min 0.19
_refine_diff_density_max 1.817
_refine_diff_density_min -2.043
_refine_diff_density_rms 0.354
_refine_ls_abs_structure_details 'Flack H D (1983), Acta Cryst. A39, 876-881'
_refine_ls_abs_structure_Flack 0.04(4)
_refine_ls_extinction_method none
_refine_ls_goodness_of_fit_ref 1.055
_refine_ls_hydrogen_treatment none
_refine_ls_matrix_type full
_refine_ls_number_parameters 140
_refine_ls_number_reflns 3320
_refine_ls_number_restraints 0
_refine_ls_restrained_S_all 1.055
_refine_ls_R_factor_all 0.0791
_refine_ls_R_factor_gt 0.0520
_refine_ls_shift/su_max 0.000
_refine_ls_shift/su_mean 0.000
_refine_ls_structure_factor_coef Fsqd
_refine_ls_weighting_details 'calc w=1/[\s^2^(Fo^2^)+(0.0382P)^2^+0.0000P] where P=(Fo^2^+2Fc^2^)/3'
_refine_ls_weighting_scheme calc
_refine_ls_wR_factor_gt 0.0983
_refine_ls_wR_factor_ref 0.1041
_reflns_number_gt 2150
_reflns_number_total 2381
_reflns_threshold_expression >2sigma(I)
_cod_data_source_file c3dt50672j.cif
_cod_data_source_block 425634
_cod_depositor_comments
;
The following automatic conversions were performed:

'_symmetry_cell_setting' value 'Hexagonal' changed to 'hexagonal'
according to /home/saulius/struct/CIF-dictionaries/cif_core.dic
dictionary named 'cif_core.dic' version 2.4.2 from 2011-04-26.

Automatic conversion script
Id: cif_fix_values 1891 2012-01-12 08:04:46Z andrius 

2018-11-26
Z value and formula fixed to values more according to usual
chemical conventions.                 miguel
;
_cod_original_formula_sum 'K6 O138 Si3 W36'
_cod_original_formula_weight 9145.11
_cod_original_formula_moiety '3(Si O40 W12), 2(O3), 12(O), 6(K)'
_cod_original_formula_units_Z 1
_cod_original_cell_volume 4005.7(11)
_cod_database_code 7023088

loop_
_symmetry_equiv_pos_as_xyz
'x, y, z'
'-y, x-y, z+1/3'
'-x+y, -x, z+2/3'
'-x, -y, z'
'y, -x+y, z+1/3'
'x-y, x, z+2/3'
'y, x, -z+1/3'
'x-y, -y, -z'
'-x, -x+y, -z+2/3'
'-y, -x, -z+1/3'
'-x+y, y, -z'
'x, x-y, -z+2/3'

loop_
_atom_site_label
_atom_site_type_symbol
_atom_site_fract_x
_atom_site_fract_y
_atom_site_fract_z
_atom_site_U_iso_or_equiv
_atom_site_adp_type
_atom_site_occupancy
_atom_site_symmetry_multiplicity
_atom_site_calc_flag
_atom_site_refinement_flags
W1 W 0.15064(4) 0.56931(5) 0.13599(5) 0.02358(17) Uani 1 1 d .
W2 W 0.00722(5) 0.37338(5) 0.13544(5) 0.02696(19) Uani 1 1 d .
Si1 Si 0.0000 0.5000 0.3333 0.0128(17) Uani 1 4 d S
O1 O -0.0655(7) 0.3127(8) 0.2461(9) 0.027(3) Uani 1 1 d .
O2 O 0.0917(7) 0.4663(7) 0.0654(9) 0.029(3) Uani 1 1 d .
O3 O 0.1766(7) 0.6457(7) 0.2446(9) 0.026(3) Uani 1 1 d .
O4 O 0.2251(8) 0.6247(10) 0.0455(9) 0.042(4) Uani 1 1 d .
O5 O 0.0559(8) 0.4787(8) 0.2604(9) 0.027(3) Uani 1 1 d .
W3 W -0.15098(4) 0.29399(4) 0.34192(6) 0.02464(18) Uani 1 1 d .
O7 O -0.2228(8) 0.1947(7) 0.3172(11) 0.037(3) Uani 1 1 d .
O8 O -0.2040(7) 0.3184(7) 0.4489(9) 0.026(3) Uani 1 1 d .
O10 O 0.0915(8) 0.3706(8) 0.2152(10) 0.031(3) Uani 1 1 d .
K1 K 0.2576(4) 0.6288(2) -0.1667 0.0401(15) Uani 1 2 d S
O1W O 0.0000 0.5000 0.8818(18) 0.073(8) Uani 1 2 d S
O2W O 0.1235(12) 0.6554(12) -0.1536(17) 0.084(6) Uani 1 1 d .
O11 O 0.0676(8) 0.5920(10) 0.0966(10) 0.038(4) Uani 1 1 d .
O9 O -0.0124(9) 0.3016(11) 0.0411(11) 0.055(4) Uani 1 1 d .

loop_
_atom_site_aniso_label
_atom_site_aniso_U_11
_atom_site_aniso_U_22
_atom_site_aniso_U_33
_atom_site_aniso_U_23
_atom_site_aniso_U_13
_atom_site_aniso_U_12
W1 0.0141(4) 0.0310(4) 0.0223(3) 0.0046(3) 0.0046(3) 0.0088(3)
W2 0.0185(4) 0.0294(5) 0.0305(3) -0.0077(3) 0.0024(3) 0.0100(4)
Si1 0.005(4) 0.013(3) 0.018(4) 0.000 0.000 0.002(2)
O1 0.018(7) 0.043(9) 0.025(6) -0.002(6) 0.004(5) 0.018(6)
O2 0.013(6) 0.016(7) 0.035(7) 0.004(5) 0.002(5) -0.011(5)
O3 0.020(7) 0.027(7) 0.027(6) 0.001(5) 0.003(5) 0.009(6)
O4 0.028(8) 0.081(12) 0.022(6) 0.026(7) 0.005(5) 0.030(8)
O5 0.028(7) 0.040(8) 0.014(5) 0.001(5) 0.002(5) 0.019(7)
W3 0.0160(3) 0.0188(4) 0.0314(3) -0.0010(3) 0.0030(3) 0.0029(3)
O7 0.040(8) 0.014(7) 0.045(8) 0.007(6) 0.028(7) 0.005(6)
O8 0.028(8) 0.029(7) 0.021(6) 0.000(5) -0.007(5) 0.014(6)
O10 0.022(7) 0.019(7) 0.043(8) 0.000(6) -0.005(6) 0.005(6)
K1 0.048(4) 0.041(3) 0.034(3) -0.012(3) 0.000 0.024(2)
O1W 0.059(16) 0.10(2) 0.067(15) 0.000 0.000 0.049(19)
O2W 0.077(14) 0.073(14) 0.078(14) -0.010(11) 0.014(11) 0.019(11)
O11 0.027(8) 0.063(11) 0.030(7) -0.001(7) -0.009(6) 0.028(8)
O9 0.045(10) 0.071(12) 0.047(9) -0.032(8) -0.005(7) 0.028(10)

loop_
_atom_type_symbol
_atom_type_description
_atom_type_scat_dispersion_real
_atom_type_scat_dispersion_imag
_atom_type_scat_source
O O 0.0106 0.0060 'International Tables Vol C Tables 4.2.6.8 and 6.1.1.4'
Si Si 0.0817 0.0704 'International Tables Vol C Tables 4.2.6.8 and 6.1.1.4'
K K 0.2009 0.2494 'International Tables Vol C Tables 4.2.6.8 and 6.1.1.4'
W W -0.8490 6.8722 'International Tables Vol C Tables 4.2.6.8 and 6.1.1.4'

loop_
_geom_angle_atom_site_label_1
_geom_angle_atom_site_label_2
_geom_angle_atom_site_label_3
_geom_angle
_geom_angle_site_symmetry_1
_geom_angle_site_symmetry_3
O4 W1 O3 100.7(6) . .
O4 W1 O11 102.5(6) . .
O3 W1 O11 86.4(6) . .
O4 W1 O2 102.0(6) . .
O3 W1 O2 157.3(5) . .
O11 W1 O2 89.2(6) . .
O4 W1 O8 99.7(6) . 9
O3 W1 O8 88.8(5) . 9
O11 W1 O8 157.7(6) . 9
O2 W1 O8 86.9(6) . 9
O4 W1 O5 170.9(6) . .
O3 W1 O5 84.2(5) . .
O11 W1 O5 85.3(5) . .
O2 W1 O5 73.3(4) . .
O8 W1 O5 72.6(5) 9 .
O4 W1 K1 55.0(4) . 2_665
O3 W1 K1 82.6(4) . 2_665
O11 W1 K1 152.0(5) . 2_665
O2 W1 K1 110.3(4) . 2_665
O8 W1 K1 47.8(4) 9 2_665
O5 W1 K1 118.8(3) . 2_665
O9 W2 O1 102.6(7) . .
O9 W2 O2 99.9(7) . .
O1 W2 O2 157.5(5) . .
O9 W2 O11 101.5(7) . 4_565
O1 W2 O11 87.2(5) . 4_565
O2 W2 O11 89.5(6) . 4_565
O9 W2 O10 100.9(7) . .
O1 W2 O10 88.3(5) . .
O2 W2 O10 86.3(6) . .
O11 W2 O10 157.6(6) 4_565 .
O9 W2 O5 170.9(6) . .
O1 W2 O5 83.7(5) . .
O2 W2 O5 73.9(5) . .
O11 W2 O5 85.3(5) 4_565 .
O10 W2 O5 72.4(5) . .
O5 Si1 O5 108.3(9) 4_565 12_565
O5 Si1 O5 110.5(8) 4_565 .
O5 Si1 O5 109.6(9) 12_565 .
O5 Si1 O5 109.6(9) 4_565 9
O5 Si1 O5 110.5(8) 12_565 9
O5 Si1 O5 108.3(9) . 9
W2 O1 W3 150.6(7) . .
W2 O2 W1 121.9(6) . .
W1 O3 W3 152.9(7) . 4_565
W1 O4 K1 98.5(4) . 2_665
Si1 O5 W2 124.7(7) . .
Si1 O5 W3 125.2(6) . 9
W2 O5 W3 91.3(4) . 9
Si1 O5 W1 123.7(7) . .
W2 O5 W1 91.0(4) . .
W3 O5 W1 90.8(4) 9 .
O7 W3 O8 99.8(6) . .
O7 W3 O10 99.9(6) . 9
O8 W3 O10 87.6(5) . 9
O7 W3 O3 104.3(6) . 4_565
O8 W3 O3 88.5(5) . 4_565
O10 W3 O3 155.8(6) 9 4_565
O7 W3 O1 103.2(6) . .
O8 W3 O1 157.0(5) . .
O10 W3 O1 87.9(5) 9 .
O3 W3 O1 86.4(5) 4_565 .
O7 W3 O5 170.2(5) . 9
O8 W3 O5 74.0(5) . 9
O10 W3 O5 72.6(5) 9 9
O3 W3 O5 83.4(5) 4_565 9
O1 W3 O5 83.1(5) . 9
W3 O8 W1 122.6(6) . 9
W3 O8 K1 133.5(5) . 6
W1 O8 K1 102.1(5) 9 6
W3 O10 W2 123.7(7) 9 .
O4 K1 O2W 74.8(5) 12_564 12_564
O4 K1 O2W 87.5(5) 12_564 .
O2W K1 O2W 78.0(8) 12_564 .
O4 K1 O8 111.4(4) 12_564 7_565
O2W K1 O8 148.8(5) 12_564 7_565
O2W K1 O8 71.9(4) . 7_565
O4 K1 O8 76.9(4) 12_564 5_554
O2W K1 O8 71.9(4) 12_564 5_554
O2W K1 O8 148.8(5) . 5_554
O8 K1 O8 139.0(5) 7_565 5_554
O4 K1 O4 73.4(4) 12_564 3_564
O2W K1 O4 147.0(5) 12_564 3_564
O2W K1 O4 108.8(5) . 3_564
O8 K1 O4 55.3(3) 7_565 3_564
O8 K1 O4 92.6(4) 5_554 3_564
O4 K1 O4 125.5(4) 12_564 11
O2W K1 O4 108.8(5) 12_564 11
O2W K1 O4 147.0(5) . 11
O8 K1 O4 92.6(4) 7_565 11
O8 K1 O4 55.3(3) 5_554 11
O4 K1 O4 83.3(6) 3_564 11
O4 K1 W1 100.2(4) 12_564 11
O2W K1 W1 96.3(4) 12_564 11
O2W K1 W1 169.0(4) . 11
O8 K1 W1 111.9(3) 7_565 11
O8 K1 W1 30.2(2) 5_554 11
O4 K1 W1 81.1(3) 3_564 11
O4 K1 W1 26.5(2) 11 11
O4 K1 W1 95.7(3) 12_564 3_564
O2W K1 W1 169.0(4) 12_564 3_564
O2W K1 W1 96.3(4) . 3_564
O8 K1 W1 30.2(2) 7_565 3_564
O8 K1 W1 111.9(3) 5_554 3_564
O4 K1 W1 26.5(2) 3_564 3_564
O4 K1 W1 81.1(3) 11 3_564
W1 K1 W1 90.79(14) 11 3_564
O4 K1 K1 39.8(3) 12_564 3_564
O2W K1 K1 113.8(5) 12_564 3_564
O2W K1 K1 102.5(4) . 3_564
O8 K1 K1 81.3(3) 7_565 3_564
O8 K1 K1 82.6(2) 5_554 3_564
O4 K1 K1 33.7(2) 3_564 3_564
O4 K1 K1 103.6(3) 11 3_564
W1 K1 K1 88.39(7) 11 3_564
W1 K1 K1 57.81(12) 3_564 3_564
O4 K1 K1 157.8(4) 12_564 2_665
O2W K1 K1 102.5(4) 12_564 2_665
O2W K1 K1 113.8(5) . 2_665
O8 K1 K1 82.6(2) 7_565 2_665
O8 K1 K1 81.3(3) 5_554 2_665
O4 K1 K1 103.6(3) 3_564 2_665
O4 K1 K1 33.7(2) 11 2_665
W1 K1 K1 57.81(12) 11 2_665
W1 K1 K1 88.40(7) 3_564 2_665
K1 K1 K1 132.9(2) 3_564 2_665
W1 O11 W2 149.6(7) . 4_565

loop_
_geom_bond_atom_site_label_1
_geom_bond_atom_site_label_2
_geom_bond_distance
_geom_bond_site_symmetry_2
W1 O4 1.717(12) .
W1 O3 1.880(12) .
W1 O11 1.914(13) .
W1 O2 1.933(12) .
W1 O8 1.958(12) 9
W1 O5 2.368(12) .
W1 K1 3.809(5) 2_665
W2 O9 1.711(14) .
W2 O1 1.901(12) .
W2 O2 1.920(11) .
W2 O11 1.921(14) 4_565
W2 O10 1.925(13) .
W2 O5 2.353(12) .
Si1 O5 1.611(12) 4_565
Si1 O5 1.611(12) 12_565
Si1 O5 1.611(12) .
Si1 O5 1.611(12) 9
O1 W3 1.918(11) .
O3 W3 1.909(12) 4_565
O4 K1 3.155(13) 2_665
O5 W3 2.362(13) 9
W3 O7 1.730(12) .
W3 O8 1.881(12) .
W3 O10 1.900(12) 9
W3 O3 1.909(12) 4_565
W3 O5 2.362(13) 9
O8 W1 1.958(12) 9
O8 K1 2.884(13) 6
O10 W3 1.900(12) 9
K1 O4 2.733(11) 12_564
K1 O2W 2.86(2) 12_564
K1 O2W 2.87(2) .
K1 O8 2.884(13) 7_565
K1 O8 2.884(13) 5_554
K1 O4 3.155(13) 3_564
K1 O4 3.155(13) 11
K1 W1 3.809(5) 11
K1 W1 3.809(5) 3_564
K1 K1 4.727(5) 3_564
K1 K1 4.727(5) 2_665
O1W O1W 1.22(5) 9_556
O11 W2 1.921(14) 4_565
